data_1503388
loop_
_publ_author_name
'Zhu, Ben-Hu'
'Zheng, Jun-Cheng'
'Yu, Chang-Bin'
'Sun, Xiu-Li'
'Zhou, Yong-Gui'
'Shen, Qi'
'Tang, Yong'

_publ_section_title
;
 One-pot highly diastereoselective synthesis of cis-vinylaziridines via
 the sulfur ylide-mediated aziridination and palladium(0)-catalyzed
 isomerization.
;
_journal_issue 3
_journal_name_full 'Organic letters'
_journal_page_first 504
_journal_page_last 507
_journal_paper_doi 10.1021/ol9027072
_journal_volume 12
_journal_year 2010
_chemical_formula_sum 'C18 H17 N O2 S'
_chemical_formula_weight 311.39
_chemical_name_systematic
; 
 ? 
;
_space_group_IT_number 14
_symmetry_cell_setting monoclinic
_symmetry_space_group_name_Hall '-P 2yn'
_symmetry_space_group_name_H-M 'P 1 21/n 1'
_atom_sites_solution_hydrogens geom
_atom_sites_solution_primary direct
_atom_sites_solution_secondary difmap
_audit_creation_method SHELXL-97
_cell_angle_alpha 90.00
_cell_angle_beta 95.271(2)
_cell_angle_gamma 90.00
_cell_formula_units_Z 4
_cell_length_a 5.9972(6)
_cell_length_b 15.7900(17)
_cell_length_c 16.6013(17)
_cell_measurement_reflns_used 3222
_cell_measurement_temperature 293(2)
_cell_measurement_theta_max 53.472
_cell_measurement_theta_min 4.928
_cell_volume 1565.4(3)
_computing_cell_refinement 'Bruker SMART'
_computing_data_collection 'Bruker SMART'
_computing_data_reduction 'Bruker SHELXTL'
_computing_molecular_graphics 'Bruker SHELXTL'
_computing_publication_material 'Bruker SHELXTL'
_computing_structure_refinement 'SHELXL-97 (Sheldrick, 1997)'
_computing_structure_solution 'SHELXS-97 (Sheldrick, 1990)'
_diffrn_ambient_temperature 293(2)
_diffrn_measured_fraction_theta_full 0.998
_diffrn_measured_fraction_theta_max 0.998
_diffrn_measurement_device_type 'CCD area detector'
_diffrn_measurement_method 'phi and omega scans'
_diffrn_radiation_monochromator graphite
_diffrn_radiation_source 'fine-focus sealed tube'
_diffrn_radiation_type MoK\a
_diffrn_radiation_wavelength 0.71073
_diffrn_reflns_av_R_equivalents 0.0359
_diffrn_reflns_av_sigmaI/netI 0.0368
_diffrn_reflns_limit_h_max 7
_diffrn_reflns_limit_h_min -7
_diffrn_reflns_limit_k_max 20
_diffrn_reflns_limit_k_min -20
_diffrn_reflns_limit_l_max 21
_diffrn_reflns_limit_l_min -16
_diffrn_reflns_number 9124
_diffrn_reflns_theta_full 27.00
_diffrn_reflns_theta_max 27.00
_diffrn_reflns_theta_min 1.78
_exptl_absorpt_coefficient_mu 0.213
_exptl_absorpt_correction_T_max 1.0000
_exptl_absorpt_correction_T_min 0.8003
_exptl_absorpt_correction_type empirical
_exptl_absorpt_process_details sadabs
_exptl_crystal_colour colorless
_exptl_crystal_density_diffrn 1.321
_exptl_crystal_density_method 'not measured'
_exptl_crystal_description prismatic
_exptl_crystal_F_000 656
_exptl_crystal_size_max 0.403
_exptl_crystal_size_mid 0.365
_exptl_crystal_size_min 0.258
_refine_diff_density_max 0.456
_refine_diff_density_min -0.476
_refine_diff_density_rms 0.058
_refine_ls_extinction_coef 0.0048(18)
_refine_ls_extinction_expression Fc^*^=kFc[1+0.001xFc^2^\l^3^/sin(2\q)]^-1/4^
_refine_ls_extinction_method SHELXL
_refine_ls_goodness_of_fit_ref 0.996
_refine_ls_hydrogen_treatment constr
_refine_ls_matrix_type full
_refine_ls_number_parameters 200
_refine_ls_number_reflns 3408
_refine_ls_number_restraints 0
_refine_ls_restrained_S_all 0.996
_refine_ls_R_factor_all 0.0629
_refine_ls_R_factor_gt 0.0523
_refine_ls_shift/su_max 0.001
_refine_ls_shift/su_mean 0.000
_refine_ls_structure_factor_coef Fsqd
_refine_ls_weighting_details 'calc w=1/[\s^2^(Fo^2^)+(0.0925P)^2^+0.0000P] where P=(Fo^2^+2Fc^2^)/3'
_refine_ls_weighting_scheme calc
_refine_ls_wR_factor_gt 0.1365
_refine_ls_wR_factor_ref 0.1430
_reflns_number_gt 2694
_reflns_number_total 3408
_reflns_threshold_expression >2sigma(I)
_cod_data_source_file ol9027072_si_001.cif
_cod_data_source_block cd29207
_cod_depositor_comments
;
The following automatic conversions were performed:

'_symmetry_cell_setting' value 'Monoclinic' changed to 'monoclinic'
according to /home/saulius/struct/CIF-dictionaries/cif_core.dic
dictionary named 'cif_core.dic' version 2.4.2 from 2011-04-26.

Automatic conversion script
Id: cif_fix_values 1715 2011-07-08 13:25:40Z adriana 
;
_cod_original_sg_symbol_H-M P2(1)/n
_cod_database_code 1503388

loop_
_symmetry_equiv_pos_as_xyz
'x, y, z'
'-x+1/2, y+1/2, -z+1/2'
'-x, -y, -z'
'x-1/2, -y-1/2, z-1/2'

loop_
_atom_site_label
_atom_site_type_symbol
_atom_site_fract_x
_atom_site_fract_y
_atom_site_fract_z
_atom_site_U_iso_or_equiv
_atom_site_adp_type
_atom_site_occupancy
_atom_site_symmetry_multiplicity
_atom_site_calc_flag
_atom_site_refinement_flags
S1 S 1.13197(8) 0.92368(3) 0.61944(3) 0.04270(19) Uani 1 1 d .
O1 O 1.3270(2) 0.87249(10) 0.61991(10) 0.0640(4) Uani 1 1 d .
O2 O 1.1496(3) 1.01146(9) 0.60174(9) 0.0632(4) Uani 1 1 d .
N1 N 1.0359(2) 0.91131(8) 0.70932(8) 0.0374(4) Uani 1 1 d .
C1 C 0.9099(3) 0.87323(11) 0.55901(11) 0.0439(4) Uani 1 1 d .
H1A H 0.7939 0.9135 0.5407 0.053 Uiso 1 1 calc R
H1B H 0.9643 0.8457 0.5124 0.053 Uiso 1 1 calc R
C2 C 0.8243(3) 0.80904(10) 0.61641(10) 0.0372(4) Uani 1 1 d .
H2A H 0.9061 0.7563 0.6136 0.045 Uiso 1 1 calc R
H2B H 0.6668 0.7978 0.6018 0.045 Uiso 1 1 calc R
C3 C 0.8578(3) 0.84546(10) 0.70199(9) 0.0332(4) Uani 1 1 d .
C4 C 0.7951(3) 0.93573(10) 0.71253(10) 0.0366(4) Uani 1 1 d .
H4 H 0.7244 0.9639 0.6642 0.044 Uiso 1 1 calc R
C5 C 0.7417(3) 0.97121(10) 0.79027(10) 0.0405(4) Uani 1 1 d .
H5 H 0.8249 0.9533 0.8372 0.049 Uiso 1 1 calc R
C6 C 0.5819(3) 1.02703(10) 0.79654(11) 0.0422(4) Uani 1 1 d .
H6 H 0.4982 1.0424 0.7488 0.051 Uiso 1 1 calc R
C7 C 0.5216(3) 1.06769(10) 0.87113(12) 0.0420(4) Uani 1 1 d .
C8 C 0.3162(4) 1.10647(13) 0.87283(14) 0.0589(6) Uani 1 1 d .
H8 H 0.2154 1.1065 0.8268 0.071 Uiso 1 1 calc R
C9 C 0.2587(5) 1.14569(13) 0.94340(18) 0.0746(8) Uani 1 1 d .
H9 H 0.1194 1.1715 0.9441 0.090 Uiso 1 1 calc R
C10 C 0.4047(5) 1.14653(14) 1.01136(17) 0.0745(8) Uani 1 1 d .
H10 H 0.3655 1.1727 1.0582 0.089 Uiso 1 1 calc R
C11 C 0.6088(5) 1.10865(13) 1.01003(14) 0.0690(7) Uani 1 1 d .
H11 H 0.7088 1.1092 1.0563 0.083 Uiso 1 1 calc R
C12 C 0.6685(4) 1.06960(11) 0.94092(12) 0.0513(5) Uani 1 1 d .
H12 H 0.8085 1.0443 0.9410 0.062 Uiso 1 1 calc R
C13 C 0.8536(3) 0.78240(10) 0.76852(10) 0.0380(4) Uani 1 1 d .
C14 C 0.6605(4) 0.73643(12) 0.77509(12) 0.0530(5) Uani 1 1 d .
H14 H 0.5348 0.7465 0.7393 0.064 Uiso 1 1 calc R
C15 C 0.6526(5) 0.67549(12) 0.83460(14) 0.0651(6) Uani 1 1 d .
H15 H 0.5219 0.6447 0.8385 0.078 Uiso 1 1 calc R
C16 C 0.8344(5) 0.66057(14) 0.88713(14) 0.0703(7) Uani 1 1 d .
H16 H 0.8288 0.6194 0.9270 0.084 Uiso 1 1 calc R
C17 C 1.0252(5) 0.70574(18) 0.88159(14) 0.0774(8) Uani 1 1 d .
H17 H 1.1495 0.6951 0.9179 0.093 Uiso 1 1 calc R
C18 C 1.0375(4) 0.76760(14) 0.82253(12) 0.0571(5) Uani 1 1 d .
H18 H 1.1684 0.7986 0.8196 0.069 Uiso 1 1 calc R

loop_
_atom_site_aniso_label
_atom_site_aniso_U_11
_atom_site_aniso_U_22
_atom_site_aniso_U_33
_atom_site_aniso_U_23
_atom_site_aniso_U_13
_atom_site_aniso_U_12
S1 0.0395(3) 0.0447(3) 0.0448(3) -0.00440(18) 0.00892(19) -0.00613(19)
O1 0.0381(9) 0.0801(11) 0.0752(10) -0.0142(8) 0.0131(7) 0.0032(7)
O2 0.0832(12) 0.0463(8) 0.0619(9) 0.0008(7) 0.0168(7) -0.0198(7)
N1 0.0353(9) 0.0370(7) 0.0396(8) -0.0047(6) 0.0018(6) -0.0042(6)
C1 0.0471(11) 0.0474(10) 0.0369(9) -0.0041(7) 0.0014(7) -0.0013(8)
C2 0.0375(10) 0.0336(9) 0.0401(9) -0.0060(7) 0.0016(7) 0.0013(7)
C3 0.0306(9) 0.0307(8) 0.0382(9) -0.0023(6) 0.0023(6) 0.0005(6)
C4 0.0402(10) 0.0314(8) 0.0386(9) -0.0003(7) 0.0046(7) 0.0023(7)
C5 0.0494(12) 0.0343(9) 0.0383(9) -0.0012(7) 0.0059(7) 0.0013(8)
C6 0.0465(11) 0.0351(9) 0.0455(10) -0.0025(7) 0.0075(8) -0.0003(8)
C7 0.0480(12) 0.0288(8) 0.0517(11) -0.0034(7) 0.0174(8) -0.0047(7)
C8 0.0553(14) 0.0449(11) 0.0788(16) -0.0036(10) 0.0190(11) 0.0033(10)
C9 0.0760(18) 0.0427(12) 0.114(2) -0.0067(12) 0.0547(17) 0.0047(11)
C10 0.114(2) 0.0427(12) 0.0745(17) -0.0141(11) 0.0503(16) -0.0105(13)
C11 0.106(2) 0.0476(12) 0.0551(13) -0.0113(10) 0.0172(12) -0.0142(13)
C12 0.0629(14) 0.0394(10) 0.0531(12) -0.0084(8) 0.0132(9) -0.0043(9)
C13 0.0460(11) 0.0308(8) 0.0373(9) -0.0040(7) 0.0051(7) 0.0059(7)
C14 0.0584(13) 0.0464(11) 0.0549(12) 0.0024(9) 0.0083(9) -0.0050(9)
C15 0.0883(18) 0.0460(11) 0.0644(14) 0.0026(10) 0.0261(13) -0.0085(11)
C16 0.111(2) 0.0486(13) 0.0559(14) 0.0171(10) 0.0324(14) 0.0206(13)
C17 0.0804(19) 0.0948(19) 0.0557(14) 0.0244(13) -0.0005(12) 0.0283(15)
C18 0.0510(13) 0.0663(13) 0.0528(12) 0.0137(10) -0.0017(9) 0.0079(10)

loop_
_atom_type_symbol
_atom_type_description
_atom_type_scat_dispersion_real
_atom_type_scat_dispersion_imag
_atom_type_scat_source
C C 0.0033 0.0016 'International Tables Vol C Tables 4.2.6.8 and 6.1.1.4'
H H 0.0000 0.0000 'International Tables Vol C Tables 4.2.6.8 and 6.1.1.4'
N N 0.0061 0.0033 'International Tables Vol C Tables 4.2.6.8 and 6.1.1.4'
O O 0.0106 0.0060 'International Tables Vol C Tables 4.2.6.8 and 6.1.1.4'
S S 0.1246 0.1234 'International Tables Vol C Tables 4.2.6.8 and 6.1.1.4'

loop_
_geom_angle_atom_site_label_1
_geom_angle_atom_site_label_2
_geom_angle_atom_site_label_3
_geom_angle
O1 S1 O2 118.58(10)
O1 S1 N1 106.36(8)
O2 S1 N1 109.81(8)
O1 S1 C1 108.74(9)
O2 S1 C1 112.68(9)
N1 S1 C1 98.65(8)
C3 N1 C4 59.76(10)
C3 N1 S1 108.34(10)
C4 N1 S1 114.61(11)
C2 C1 S1 102.96(12)
C2 C1 H1A 111.2
S1 C1 H1A 111.2
C2 C1 H1B 111.2
S1 C1 H1B 111.2
H1A C1 H1B 109.1
C1 C2 C3 108.07(13)
C1 C2 H2A 110.1
C3 C2 H2A 110.1
C1 C2 H2B 110.1
C3 C2 H2B 110.1
H2A C2 H2B 108.4
N1 C3 C4 60.53(10)
N1 C3 C13 117.88(14)
C4 C3 C13 122.10(14)
N1 C3 C2 111.77(13)
C4 C3 C2 117.16(13)
C13 C3 C2 115.35(13)
C5 C4 C3 123.11(14)
C5 C4 N1 114.68(14)
C3 C4 N1 59.71(10)
C5 C4 H4 115.7
C3 C4 H4 115.7
N1 C4 H4 115.7
C6 C5 C4 123.04(17)
C6 C5 H5 118.5
C4 C5 H5 118.5
C5 C6 C7 126.72(18)
C5 C6 H6 116.6
C7 C6 H6 116.6
C8 C7 C12 118.19(18)
C8 C7 C6 120.06(19)
C12 C7 C6 121.74(18)
C7 C8 C9 120.3(2)
C7 C8 H8 119.9
C9 C8 H8 119.9
C10 C9 C8 120.6(2)
C10 C9 H9 119.7
C8 C9 H9 119.7
C9 C10 C11 119.4(2)
C9 C10 H10 120.3
C11 C10 H10 120.3
C10 C11 C12 120.8(2)
C10 C11 H11 119.6
C12 C11 H11 119.6
C11 C12 C7 120.7(2)
C11 C12 H12 119.6
C7 C12 H12 119.6
C18 C13 C14 119.18(18)
C18 C13 C3 121.98(17)
C14 C13 C3 118.82(16)
C13 C14 C15 120.4(2)
C13 C14 H14 119.8
C15 C14 H14 119.8
C16 C15 C14 120.2(2)
C16 C15 H15 119.9
C14 C15 H15 119.9
C15 C16 C17 119.9(2)
C15 C16 H16 120.0
C17 C16 H16 120.0
C16 C17 C18 121.1(2)
C16 C17 H17 119.5
C18 C17 H17 119.5
C13 C18 C17 119.1(2)
C13 C18 H18 120.4
C17 C18 H18 120.4

loop_
_geom_bond_atom_site_label_1
_geom_bond_atom_site_label_2
_geom_bond_distance
S1 O1 1.4211(15)
S1 O2 1.4227(14)
S1 N1 1.6596(15)
S1 C1 1.7804(18)
N1 C3 1.488(2)
N1 C4 1.500(2)
C1 C2 1.513(2)
C1 H1A 0.9700
C1 H1B 0.9700
C2 C3 1.529(2)
C2 H2A 0.9700
C2 H2B 0.9700
C3 C4 1.489(2)
C3 C13 1.489(2)
C4 C5 1.469(2)
C4 H4 0.9800
C5 C6 1.313(2)
C5 H5 0.9300
C6 C7 1.469(2)
C6 H6 0.9300
C7 C8 1.379(3)
C7 C12 1.390(3)
C8 C9 1.396(3)
C8 H8 0.9300
C9 C10 1.363(4)
C9 H9 0.9300
C10 C11 1.364(4)
C10 H10 0.9300
C11 C12 1.378(3)
C11 H11 0.9300
C12 H12 0.9300
C13 C18 1.376(3)
C13 C14 1.379(3)
C14 C15 1.383(3)
C14 H14 0.9300
C15 C16 1.353(4)
C15 H15 0.9300
C16 C17 1.358(4)
C16 H16 0.9300
C17 C18 1.391(3)
C17 H17 0.9300
C18 H18 0.9300

loop_
_geom_torsion_atom_site_label_1
_geom_torsion_atom_site_label_2
_geom_torsion_atom_site_label_3
_geom_torsion_atom_site_label_4
_geom_torsion
O1 S1 N1 C3 -96.22(12)
O2 S1 N1 C3 134.31(12)
C1 S1 N1 C3 16.32(12)
O1 S1 N1 C4 -160.64(11)
O2 S1 N1 C4 69.89(13)
C1 S1 N1 C4 -48.10(12)
O1 S1 C1 C2 81.91(14)
O2 S1 C1 C2 -144.52(12)
N1 S1 C1 C2 -28.73(13)
S1 C1 C2 C3 31.59(16)
S1 N1 C3 C4 -108.33(12)
C4 N1 C3 C13 -113.06(16)
S1 N1 C3 C13 138.61(12)
C4 N1 C3 C2 109.81(15)
S1 N1 C3 C2 1.48(16)
C1 C2 C3 N1 -22.71(18)
C1 C2 C3 C4 44.3(2)
C1 C2 C3 C13 -161.00(15)
N1 C3 C4 C5 -101.33(18)
C13 C3 C4 C5 4.9(3)
C2 C3 C4 C5 157.78(16)
C13 C3 C4 N1 106.23(17)
C2 C3 C4 N1 -100.89(16)
C3 N1 C4 C5 115.32(16)
S1 N1 C4 C5 -147.00(12)
S1 N1 C4 C3 97.67(12)
C3 C4 C5 C6 -141.31(18)
N1 C4 C5 C6 149.97(17)
C4 C5 C6 C7 -177.96(16)
C5 C6 C7 C8 -162.17(19)
C5 C6 C7 C12 18.8(3)
C12 C7 C8 C9 -0.6(3)
C6 C7 C8 C9 -179.58(18)
C7 C8 C9 C10 0.3(3)
C8 C9 C10 C11 0.1(3)
C9 C10 C11 C12 -0.1(3)
C10 C11 C12 C7 -0.2(3)
C8 C7 C12 C11 0.5(3)
C6 C7 C12 C11 179.55(17)
N1 C3 C13 C18 -19.0(2)
C4 C3 C13 C18 -90.0(2)
C2 C3 C13 C18 116.64(19)
N1 C3 C13 C14 162.25(15)
C4 C3 C13 C14 91.2(2)
C2 C3 C13 C14 -62.1(2)
C18 C13 C14 C15 -0.8(3)
C3 C13 C14 C15 178.02(17)
C13 C14 C15 C16 0.2(3)
C14 C15 C16 C17 0.2(4)
C15 C16 C17 C18 0.0(4)
C14 C13 C18 C17 1.0(3)
C3 C13 C18 C17 -177.76(19)
C16 C17 C18 C13 -0.6(4)
